data_4519071
loop_
_publ_author_name
'Han, Jing-Hua'
'Hu, Bing-Qian'
'Li, Tangming'
'Liang, Hao'
'Yu, Fan'
'Zhao, Qiang'
'Li, Bao'

_publ_section_title
;
 Synthesis, Structures, and Sorption Properties of Two New Metal-Organic
 Frameworks Constructed by the Polycarboxylate Ligand Derived from
 Cyclotriphosphazene.
;
_journal_issue 36
_journal_name_full 'ACS omega'
_journal_page_first 23110
_journal_page_last 23116
_journal_paper_doi 10.1021/acsomega.1c02492
_journal_volume 6
_journal_year 2021
_chemical_formula_moiety 'C31 H23 Cu2 N3 O13 P2'
_chemical_formula_sum 'C31 H23 Cu2 N3 O13 P2'
_chemical_formula_weight 834.54
_space_group_crystal_system trigonal
_space_group_IT_number 165
_space_group_name_Hall '-P 3 2"c'
_space_group_name_H-M_alt 'P -3 c 1'
_atom_sites_solution_hydrogens geom
_audit_creation_date 2021-06-04
_audit_creation_method
;
Olex2 1.2
(compiled 2018.05.29 svn.r3508 for OlexSys, GUI svn.r5506)
;
_cell_angle_alpha 90
_cell_angle_beta 90
_cell_angle_gamma 120
_cell_formula_units_Z 12
_cell_length_a 18.3668(11)
_cell_length_b 18.3668(11)
_cell_length_c 49.803(3)
_cell_measurement_reflns_used 9503
_cell_measurement_temperature 293(2)
_cell_measurement_theta_max 50.05
_cell_measurement_theta_min 2.80
_cell_volume 14549.7(15)
_computing_molecular_graphics 'Olex2 (Dolomanov et al., 2009)'
_computing_publication_material 'Olex2 (Dolomanov et al., 2009)'
_computing_structure_refinement 'ShelXL (Sheldrick, 2015)'
_diffrn_ambient_temperature 293(2)
_diffrn_measured_fraction_theta_full 0.960
_diffrn_measured_fraction_theta_max 0.917
_diffrn_measurement_device_type 'CCD area detector'
_diffrn_measurement_method 'phi and omega scans'
_diffrn_radiation_monochromator graphite
_diffrn_radiation_type MoK\a
_diffrn_radiation_wavelength 0.71073
_diffrn_reflns_av_R_equivalents 0.053
_diffrn_reflns_av_unetI/netI 0.1440
_diffrn_reflns_Laue_measured_fraction_full 0.960
_diffrn_reflns_Laue_measured_fraction_max 0.917
_diffrn_reflns_number 8778
_diffrn_reflns_point_group_measured_fraction_full 0.960
_diffrn_reflns_point_group_measured_fraction_max 0.917
_diffrn_reflns_theta_full 25.242
_diffrn_reflns_theta_max 25.998
_diffrn_reflns_theta_min 3.308
_exptl_absorpt_coefficient_mu 0.992
_exptl_absorpt_correction_type none
_exptl_crystal_colour blue
_exptl_crystal_density_diffrn 1.143
_exptl_crystal_description block
_exptl_crystal_F_000 5064
_refine_diff_density_max 0.806
_refine_diff_density_min -1.830
_refine_diff_density_rms 0.151
_refine_ls_extinction_method none
_refine_ls_goodness_of_fit_ref 0.974
_refine_ls_hydrogen_treatment constr
_refine_ls_matrix_type full
_refine_ls_number_parameters 462
_refine_ls_number_reflns 8778
_refine_ls_number_restraints 31
_refine_ls_restrained_S_all 0.982
_refine_ls_R_factor_all 0.1819
_refine_ls_R_factor_gt 0.1062
_refine_ls_shift/su_max 0.001
_refine_ls_shift/su_mean 0.000
_refine_ls_structure_factor_coef Fsqd
_refine_ls_weighting_details 'w=1/[\s^2^(Fo^2^)+(0.1930P)^2^] where P=(Fo^2^+2Fc^2^)/3'
_refine_ls_weighting_scheme calc
_refine_ls_wR_factor_gt 0.2921
_refine_ls_wR_factor_ref 0.3301
_reflns_Friedel_coverage 0.000
_reflns_number_gt 3979
_reflns_number_total 8778
_reflns_threshold_expression 'I > 2\s(I)'
_cod_data_source_file ao1c02492_si_002.cif
_cod_data_source_block 1
_cod_original_cell_volume 14550(2)
_cod_database_code 4519071
_shelx_shelxl_version_number 2014/7
_shelx_space_group_comment
;
The symmetry employed for this shelxl refinement is uniquely defined
by the following loop, which should always be used as a source of
symmetry information in preference to the above space-group names.
They are only intended as comments.
;
_olex2_refinement_description
;
1. Fixed Uiso
 At 1.2 times of:
  All C(H) groups
 At 1.5 times of:
  All C(H,H,H) groups
2. Rigid bond restraints
 Cu2, O7
 with sigma for 1-2 distances of 0.01 and sigma for 1-3 distances of 0.01
3. Uiso/Uaniso restraints and constraints
O6 \\sim O5 \\sim C15 \\sim Cu1: within 2A with sigma of 0.04 and sigma for
terminal atoms of 0.08
Cu2 \\sim O7 \\sim C22 \\sim O8: within 2A with sigma of 0.04 and sigma for
terminal atoms of 0.08
C22 \\sim O7 \\sim Cu2: within 2A with sigma of 0.01 and sigma for terminal
atoms of 0.02
Cu2 \\sim O7: within 2A with sigma of 0.001 and sigma for terminal atoms of
0.002
4.a Aromatic/amide H refined with riding coordinates:
 C13(H13), C14(H14), C28(H28), C24(H24), C6(H6), C21(H21), C7(H7), C4(H4),
 C25(H25), C10(H10), C20(H20), C27(H27), C18(H18), C3(H3), C11(H11), C17(H17),
 C31(H31)
4.b Idealised Me refined as rotating group:
 C29(H29A,H29B,H29C), C30(H30A,H30B,H30C)
;
_olex2_submission_special_instructions 'No special instructions were received'

loop_
_space_group_symop_operation_xyz
'x, y, z'
'-y, x-y, z'
'-x+y, -x, z'
'y, x, -z+1/2'
'x-y, -y, -z+1/2'
'-x, -x+y, -z+1/2'
'-x, -y, -z'
'y, -x+y, -z'
'x-y, x, -z'
'-y, -x, z-1/2'
'-x+y, y, z-1/2'
'x, x-y, z-1/2'

loop_
_atom_site_label
_atom_site_type_symbol
_atom_site_fract_x
_atom_site_fract_y
_atom_site_fract_z
_atom_site_U_iso_or_equiv
_atom_site_adp_type
_atom_site_occupancy
_atom_site_site_symmetry_order
_atom_site_calc_flag
_atom_site_refinement_flags_posn
_atom_site_refinement_flags_adp
_atom_site_refinement_flags_occupancy
_atom_site_disorder_assembly
_atom_site_disorder_group
Cu1 Cu 0.59604(6) 0.83116(6) 0.38276(2) 0.0453(4) Uani 1 1 d . U . . .
P2 P 0.60497(12) 0.37018(12) 0.44920(4) 0.0389(5) Uani 1 1 d . . . . .
P1 P 0.73997(13) 1.31199(13) 0.29652(4) 0.0421(6) Uani 1 1 d . . . . .
O10 O 0.5584(3) 0.3999(3) 0.46958(10) 0.0491(14) Uani 1 1 d . . . . .
O13 O 0.7977(3) 1.2927(3) 0.27785(9) 0.0464(13) Uani 1 1 d . . . . .
O12 O 0.7773(3) 1.3075(3) 0.32494(9) 0.0478(13) Uani 1 1 d . . . . .
O8 O 0.7356(4) 0.5835(4) 0.57839(11) 0.0597(15) Uani 1 1 d . U . . .
O5 O 0.5631(4) 0.7156(4) 0.38984(11) 0.0553(15) Uani 1 1 d . U . . .
O3 O 0.7811(4) 1.1833(3) 0.15578(11) 0.0577(15) Uani 1 1 d . . . . .
O1 O 0.6355(5) 0.9493(4) 0.37662(12) 0.0707(18) Uani 1 1 d . . . . .
O4 O 0.7128(4) 1.2563(4) 0.15283(11) 0.0615(16) Uani 1 1 d . . . . .
O7 O 0.6571(4) 0.4548(4) 0.59341(12) 0.0727(17) Uani 1 1 d . U . . .
N2 N 0.5709(3) 0.2734(3) 0.45188(12) 0.0403(15) Uani 1 1 d . . . . .
N1 N 0.6463(4) 1.2415(4) 0.29287(12) 0.0449(16) Uani 1 1 d . . . . .
O6 O 0.6976(5) 0.7586(4) 0.38439(18) 0.107(3) Uani 1 1 d . U . . .
C5 C 0.7594(5) 1.2274(5) 0.33527(15) 0.050(2) Uani 1 1 d . . . . .
C26 C 0.5899(5) 0.4273(5) 0.49558(13) 0.046(2) Uani 1 1 d . . . . .
C23 C 0.6480(5) 0.4798(5) 0.54691(14) 0.0418(19) Uani 1 1 d . . . . .
C12 C 0.7834(5) 1.2779(5) 0.24989(16) 0.049(2) Uani 1 1 d . . . . .
C19 C 0.5856(5) 0.4644(5) 0.41386(15) 0.045(2) Uani 1 1 d . . . . .
O2 O 0.7639(5) 0.9738(4) 0.36686(18) 0.105(3) Uani 1 1 d . . . . .
C8 C 0.7516(5) 1.2273(5) 0.16609(16) 0.051(2) Uani 1 1 d . . . . .
C13 C 0.7795(5) 1.3343(5) 0.23293(14) 0.047(2) Uani 1 1 d . . . . .
H13 H 0.7846 1.3839 0.2396 0.056 Uiso 1 1 calc R . . . .
C16 C 0.6115(5) 0.6193(5) 0.39752(17) 0.051(2) Uani 1 1 d . . . . .
C2 C 0.7279(5) 1.0774(5) 0.35740(16) 0.051(2) Uani 1 1 d . . . . .
C9 C 0.7624(5) 1.2446(5) 0.19612(16) 0.051(2) Uani 1 1 d . . . . .
C14 C 0.7681(5) 1.3173(5) 0.20592(15) 0.050(2) Uani 1 1 d . . . . .
H14 H 0.7643 1.3549 0.1943 0.060 Uiso 1 1 calc R . . . .
C28 C 0.6663(6) 0.5377(5) 0.52687(18) 0.061(2) Uani 1 1 d . . . . .
H28 H 0.6982 0.5946 0.5309 0.073 Uiso 1 1 calc R . . . .
C24 C 0.5979(5) 0.3966(5) 0.54121(16) 0.054(2) Uani 1 1 d . . . . .
H24 H 0.5829 0.3580 0.5551 0.065 Uiso 1 1 calc R . . . .
C6 C 0.6897(6) 1.1849(5) 0.35187(16) 0.058(2) Uani 1 1 d . . . . .
H6 H 0.6541 1.2060 0.3556 0.069 Uiso 1 1 calc R . . . .
C21 C 0.5416(5) 0.5652(5) 0.41272(17) 0.052(2) Uani 1 1 d . . . . .
H21 H 0.5036 0.5822 0.4177 0.063 Uiso 1 1 calc R . . . .
C7 C 0.6763(6) 1.1110(6) 0.36241(17) 0.064(3) Uani 1 1 d . . . . .
H7 H 0.6301 1.0813 0.3736 0.076 Uiso 1 1 calc R . . . .
C22 C 0.6831(6) 0.5081(6) 0.57449(16) 0.052(2) Uani 1 1 d . U . . .
C4 C 0.8158(5) 1.2011(6) 0.33011(19) 0.062(2) Uani 1 1 d . . . . .
H4 H 0.8633 1.2325 0.3196 0.074 Uiso 1 1 calc R . . . .
C25 C 0.5688(5) 0.3674(5) 0.51617(16) 0.053(2) Uani 1 1 d . . . . .
H25 H 0.5363 0.3101 0.5127 0.064 Uiso 1 1 calc R . . . .
C10 C 0.7695(6) 1.1882(5) 0.21325(18) 0.063(3) Uani 1 1 d . . . . .
H10 H 0.7697 1.1411 0.2065 0.076 Uiso 1 1 calc R . . . .
C20 C 0.5270(5) 0.4866(5) 0.42061(17) 0.054(2) Uani 1 1 d . . . . .
H20 H 0.4789 0.4501 0.4302 0.065 Uiso 1 1 calc R . . . .
C1 C 0.7096(8) 0.9957(6) 0.36819(19) 0.067(3) Uani 1 1 d . . . . .
C15 C 0.6253(7) 0.7029(6) 0.38975(18) 0.062(2) Uani 1 1 d . U . . .
C27 C 0.6385(6) 0.5135(6) 0.50083(15) 0.066(3) Uani 1 1 d . . . . .
H27 H 0.6515 0.5531 0.4873 0.079 Uiso 1 1 calc R . . . .
O9 O 0.5219(6) 0.4341(7) 0.65693(19) 0.120(3) Uani 1 1 d . . . . .
C18 C 0.6542(6) 0.5120(6) 0.39936(17) 0.068(3) Uani 1 1 d . . . . .
H18 H 0.6917 0.4938 0.3949 0.081 Uiso 1 1 calc R . . . .
C3 C 0.7979(6) 1.1243(6) 0.3415(2) 0.072(3) Uani 1 1 d . . . . .
H3 H 0.8345 1.1040 0.3383 0.087 Uiso 1 1 calc R . . . .
C11 C 0.7764(6) 1.2047(6) 0.24077(16) 0.060(2) Uani 1 1 d . . . . .
H11 H 0.7762 1.1659 0.2528 0.073 Uiso 1 1 calc R . . . .
C17 C 0.6678(6) 0.5921(6) 0.39098(19) 0.074(3) Uani 1 1 d . . . . .
H17 H 0.7153 0.6270 0.3809 0.089 Uiso 1 1 calc R . . . .
N3 N 0.5186(10) 0.5081(10) 0.6938(3) 0.127(4) Uani 1 1 d . . . . .
C31 C 0.5511(8) 0.4966(9) 0.6705(3) 0.102(4) Uani 1 1 d . . . . .
H31 H 0.6012 0.5420 0.6646 0.122 Uiso 1 1 calc R . . . .
C29 C 0.4418(10) 0.4447(12) 0.7037(4) 0.165(8) Uani 1 1 d . . . . .
H29A H 0.4491 0.4309 0.7217 0.248 Uiso 1 1 calc GR . . . .
H29B H 0.4217 0.3957 0.6925 0.248 Uiso 1 1 calc GR . . . .
H29C H 0.4018 0.4638 0.7036 0.248 Uiso 1 1 calc GR . . . .
C30 C 0.5658(14) 0.5896(15) 0.7069(4) 0.204(10) Uani 1 1 d . . . . .
H30A H 0.6224 0.6182 0.7001 0.307 Uiso 1 1 calc GR . . . .
H30B H 0.5666 0.5818 0.7259 0.307 Uiso 1 1 calc GR . . . .
H30C H 0.5397 0.6225 0.7032 0.307 Uiso 1 1 calc GR . . . .
Cu2 Cu 0.5804(2) 0.3812(2) 0.62836(7) 0.2410(15) Uani 1 1 d . U . . .
O11 O 0.5704(3) 0.3838(3) 0.42167(10) 0.0557(15) Uani 1 1 d . . . . .

loop_
_atom_site_aniso_label
_atom_site_aniso_U_11
_atom_site_aniso_U_22
_atom_site_aniso_U_33
_atom_site_aniso_U_23
_atom_site_aniso_U_13
_atom_site_aniso_U_12
Cu1 0.0514(7) 0.0495(7) 0.0332(5) 0.0044(4) 0.0005(4) 0.0239(5)
P2 0.0447(12) 0.0457(12) 0.0315(10) -0.0037(9) -0.0018(9) 0.0265(10)
P1 0.0486(13) 0.0492(13) 0.0312(11) 0.0007(9) 0.0008(9) 0.0265(11)
O10 0.064(4) 0.069(4) 0.034(3) -0.008(3) -0.006(3) 0.048(3)
O13 0.051(3) 0.067(3) 0.029(3) -0.001(3) -0.001(2) 0.035(3)
O12 0.064(3) 0.051(3) 0.028(3) -0.002(2) -0.006(2) 0.028(3)
O8 0.072(4) 0.068(4) 0.046(3) -0.012(3) -0.005(3) 0.041(4)
O5 0.062(4) 0.064(4) 0.053(3) 0.002(3) 0.002(3) 0.042(3)
O3 0.075(4) 0.059(4) 0.042(3) 0.005(3) 0.004(3) 0.035(3)
O1 0.106(5) 0.054(4) 0.051(4) 0.012(3) 0.015(4) 0.038(4)
O4 0.078(4) 0.073(4) 0.038(3) 0.001(3) 0.004(3) 0.041(4)
O7 0.079(4) 0.090(5) 0.046(3) -0.014(3) -0.014(3) 0.039(4)
N2 0.034(3) 0.038(4) 0.045(4) 0.005(3) 0.000(3) 0.015(3)
N1 0.053(4) 0.046(4) 0.036(3) -0.001(3) 0.002(3) 0.025(3)
O6 0.083(5) 0.073(5) 0.162(8) 0.056(5) 0.025(5) 0.038(4)
C5 0.067(6) 0.045(5) 0.035(4) -0.004(4) -0.015(4) 0.026(5)
C26 0.060(5) 0.073(6) 0.020(4) -0.005(4) 0.008(4) 0.044(5)
C23 0.054(5) 0.052(5) 0.032(4) -0.004(4) 0.004(4) 0.036(4)
C12 0.049(5) 0.057(5) 0.041(5) -0.011(4) 0.002(4) 0.027(4)
C19 0.061(5) 0.043(5) 0.039(4) 0.004(4) 0.000(4) 0.033(4)
O2 0.094(6) 0.071(5) 0.153(8) 0.025(5) -0.003(5) 0.043(5)
C8 0.041(5) 0.055(5) 0.042(5) 0.018(4) 0.014(4) 0.012(4)
C13 0.075(6) 0.051(5) 0.028(4) 0.007(4) 0.007(4) 0.042(5)
C16 0.055(5) 0.057(5) 0.050(5) 0.005(4) 0.002(4) 0.034(5)
C2 0.061(6) 0.044(5) 0.044(5) 0.000(4) 0.001(4) 0.024(5)
C9 0.052(5) 0.054(5) 0.043(5) -0.004(4) -0.006(4) 0.024(4)
C14 0.063(5) 0.060(5) 0.039(5) 0.006(4) 0.004(4) 0.039(5)
C28 0.075(6) 0.039(5) 0.059(6) -0.020(4) -0.012(5) 0.022(5)
C24 0.061(5) 0.055(6) 0.042(5) 0.003(4) 0.002(4) 0.025(5)
C6 0.069(6) 0.059(6) 0.046(5) 0.016(4) 0.012(5) 0.034(5)
C21 0.054(5) 0.062(6) 0.056(5) 0.005(4) 0.014(4) 0.040(5)
C7 0.069(6) 0.073(6) 0.042(5) 0.000(5) 0.007(4) 0.030(5)
C22 0.061(5) 0.065(5) 0.035(4) -0.011(4) -0.006(4) 0.035(5)
C4 0.049(5) 0.068(6) 0.075(7) 0.012(5) 0.007(5) 0.034(5)
C25 0.071(6) 0.047(5) 0.039(5) 0.003(4) 0.004(4) 0.027(4)
C10 0.087(7) 0.054(6) 0.053(5) -0.005(5) -0.008(5) 0.039(5)
C20 0.042(5) 0.057(6) 0.059(5) 0.019(4) 0.011(4) 0.022(4)
C1 0.094(8) 0.060(6) 0.051(6) 0.009(5) 0.012(6) 0.042(7)
C15 0.069(7) 0.048(5) 0.052(5) 0.023(4) 0.013(5) 0.017(5)
C27 0.112(8) 0.051(6) 0.027(4) -0.003(4) -0.008(5) 0.036(6)
O9 0.146(8) 0.148(9) 0.099(7) -0.018(6) -0.017(6) 0.099(8)
C18 0.085(7) 0.091(7) 0.058(5) 0.041(5) 0.044(5) 0.067(6)
C3 0.076(7) 0.083(7) 0.080(7) 0.009(6) -0.002(6) 0.056(6)
C11 0.095(7) 0.067(6) 0.034(4) 0.012(4) -0.002(5) 0.052(6)
C17 0.071(7) 0.090(7) 0.063(6) 0.024(5) 0.031(5) 0.042(6)
N3 0.173(13) 0.162(12) 0.103(9) 0.014(9) 0.039(9) 0.127(11)
C31 0.104(10) 0.089(9) 0.129(13) 0.028(9) -0.002(9) 0.061(9)
C29 0.128(13) 0.205(18) 0.22(2) 0.073(15) 0.080(13) 0.122(13)
C30 0.32(3) 0.30(3) 0.161(17) -0.091(18) -0.085(18) 0.28(2)
Cu2 0.238(3) 0.242(3) 0.231(3) 0.038(3) 0.016(3) 0.111(3)
O11 0.069(4) 0.066(4) 0.039(3) -0.009(3) -0.008(3) 0.039(3)

loop_
_atom_type_symbol
_atom_type_description
_atom_type_scat_dispersion_real
_atom_type_scat_dispersion_imag
_atom_type_scat_source
C C 0.0033 0.0016 'International Tables Vol C Tables 4.2.6.8 and 6.1.1.4'
H H 0.0000 0.0000 'International Tables Vol C Tables 4.2.6.8 and 6.1.1.4'
N N 0.0061 0.0033 'International Tables Vol C Tables 4.2.6.8 and 6.1.1.4'
O O 0.0106 0.0060 'International Tables Vol C Tables 4.2.6.8 and 6.1.1.4'
P P 0.1023 0.0942 'International Tables Vol C Tables 4.2.6.8 and 6.1.1.4'
Cu Cu 0.3201 1.2651 'International Tables Vol C Tables 4.2.6.8 and 6.1.1.4'

loop_
_geom_angle_atom_site_label_1
_geom_angle_atom_site_label_2
_geom_angle_atom_site_label_3
_geom_angle
_geom_angle_site_symmetry_1
_geom_angle_site_symmetry_3
_geom_angle_publ_flag
O5 Cu1 O8 89.7(2) . 8_566 ?
O5 Cu1 O3 92.7(2) . 5_675 ?
O5 Cu1 O1 176.6(3) . . ?
O3 Cu1 O8 173.7(3) 5_675 8_566 ?
O1 Cu1 O8 89.3(2) . 8_566 ?
O1 Cu1 O3 88.5(2) . 5_675 ?
N2 P2 O10 110.9(3) . . ?
N2 P2 O10 109.5(3) 3_665 . ?
N2 P2 N2 116.5(4) 3_665 . ?
N2 P2 O11 106.8(3) . . ?
N2 P2 O11 112.0(3) 3_665 . ?
O11 P2 O10 99.9(3) . . ?
O13 P1 O12 99.1(3) . . ?
N1 P1 O13 109.3(3) . . ?
N1 P1 O13 111.7(3) 2_775 . ?
N1 P1 O12 107.0(3) 2_775 . ?
N1 P1 O12 112.6(3) . . ?
N1 P1 N1 115.8(4) . 2_775 ?
C26 O10 P2 121.1(4) . . ?
C12 O13 P1 122.8(5) . . ?
C5 O12 P1 119.2(4) . . ?
C22 O8 Cu1 107.1(5) . 9_656 ?
C15 O5 Cu1 112.5(5) . . ?
C8 O3 Cu1 113.4(5) . 5_675 ?
C1 O1 Cu1 118.8(6) . . ?
C8 O4 Cu2 114.8(5) . 11_665 ?
C8 O4 Cu2 136.8(5) . 12_565 ?
Cu2 O4 Cu2 102.1(3) 11_665 12_565 ?
C22 O7 Cu2 158.6(6) . . ?
P2 N2 P2 122.1(4) 2_655 . ?
P1 N1 P1 121.5(4) . 3_575 ?
C6 C5 O12 117.7(7) . . ?
C4 C5 O12 118.0(8) . . ?
C4 C5 C6 124.0(8) . . ?
O10 C26 C25 119.2(7) . . ?
C27 C26 O10 119.5(7) . . ?
C27 C26 C25 121.2(7) . . ?
C28 C23 C22 120.2(8) . . ?
C24 C23 C28 118.9(7) . . ?
C24 C23 C22 120.9(7) . . ?
C13 C12 O13 122.5(7) . . ?
C11 C12 O13 115.7(7) . . ?
C11 C12 C13 121.8(7) . . ?
C20 C19 O11 118.0(7) . . ?
C18 C19 C20 124.4(8) . . ?
C18 C19 O11 117.6(7) . . ?
O3 C8 C9 118.2(8) . . ?
O4 C8 O3 124.0(8) . . ?
O4 C8 C9 117.8(8) . . ?
C12 C13 H13 120.2 . . ?
C12 C13 C14 119.6(7) . . ?
C14 C13 H13 120.2 . . ?
C21 C16 C15 120.1(8) . . ?
C21 C16 C17 117.2(8) . . ?
C17 C16 C15 122.7(8) . . ?
C7 C2 C1 122.1(9) . . ?
C3 C2 C7 117.1(8) . . ?
C3 C2 C1 120.8(9) . . ?
C14 C9 C8 119.4(7) . . ?
C14 C9 C10 120.8(8) . . ?
C10 C9 C8 119.8(8) . . ?
C13 C14 C9 119.8(7) . . ?
C13 C14 H14 120.1 . . ?
C9 C14 H14 120.1 . . ?
C23 C28 H28 119.1 . . ?
C23 C28 C27 121.7(7) . . ?
C27 C28 H28 119.1 . . ?
C23 C24 H24 118.4 . . ?
C25 C24 C23 123.2(8) . . ?
C25 C24 H24 118.4 . . ?
C5 C6 H6 121.7 . . ?
C7 C6 C5 116.6(8) . . ?
C7 C6 H6 121.7 . . ?
C16 C21 H21 119.1 . . ?
C20 C21 C16 121.8(7) . . ?
C20 C21 H21 119.1 . . ?
C2 C7 H7 118.3 . . ?
C6 C7 C2 123.5(9) . . ?
C6 C7 H7 118.2 . . ?
O8 C22 O7 121.8(8) . . ?
O8 C22 C23 119.3(8) . . ?
O7 C22 C23 118.9(8) . . ?
C5 C4 H4 121.9 . . ?
C5 C4 C3 116.3(8) . . ?
C3 C4 H4 121.9 . . ?
C26 C25 H25 121.3 . . ?
C24 C25 C26 117.4(8) . . ?
C24 C25 H25 121.3 . . ?
C9 C10 H10 121.0 . . ?
C11 C10 C9 118.1(8) . . ?
C11 C10 H10 121.0 . . ?
C19 C20 C21 117.9(7) . . ?
C19 C20 H20 121.0 . . ?
C21 C20 H20 121.0 . . ?
O1 C1 C2 115.4(10) . . ?
O2 C1 O1 124.4(9) . . ?
O2 C1 C2 119.9(10) . . ?
O5 C15 C16 119.0(8) . . ?
O6 C15 O5 122.8(8) . . ?
O6 C15 C16 118.1(9) . . ?
C26 C27 H27 121.2 . . ?
C28 C27 C26 117.5(7) . . ?
C28 C27 H27 121.2 . . ?
C31 O9 Cu2 132.8(11) . . ?
C19 C18 H18 121.4 . . ?
C19 C18 C17 117.1(8) . . ?
C17 C18 H18 121.4 . . ?
C2 C3 C4 122.4(8) . . ?
C2 C3 H3 118.8 . . ?
C4 C3 H3 118.8 . . ?
C12 C11 C10 119.7(8) . . ?
C12 C11 H11 120.2 . . ?
C10 C11 H11 120.2 . . ?
C16 C17 C18 121.6(8) . . ?
C16 C17 H17 119.2 . . ?
C18 C17 H17 119.2 . . ?
C31 N3 C29 120.4(15) . . ?
C31 N3 C30 117.1(15) . . ?
C29 N3 C30 122.4(15) . . ?
O9 C31 N3 127.2(15) . . ?
O9 C31 H31 116.4 . . ?
N3 C31 H31 116.4 . . ?
N3 C29 H29A 109.5 . . ?
N3 C29 H29B 109.5 . . ?
N3 C29 H29C 109.5 . . ?
H29A C29 H29B 109.5 . . ?
H29A C29 H29C 109.5 . . ?
H29B C29 H29C 109.5 . . ?
N3 C30 H30A 109.5 . . ?
N3 C30 H30B 109.5 . . ?
N3 C30 H30C 109.5 . . ?
H30A C30 H30B 109.5 . . ?
H30A C30 H30C 109.5 . . ?
H30B C30 H30C 109.5 . . ?
O4 Cu2 O4 90.8(3) 11_546 12_566 ?
O7 Cu2 O4 84.1(2) . 12_566 ?
O7 Cu2 O4 141.0(3) . 11_546 ?
O7 Cu2 O9 121.5(4) . . ?
O9 Cu2 O4 89.7(3) . 12_566 ?
O9 Cu2 O4 97.1(3) . 11_546 ?
C19 O11 P2 121.2(5) . . ?

loop_
_geom_bond_atom_site_label_1
_geom_bond_atom_site_label_2
_geom_bond_distance
_geom_bond_site_symmetry_2
_geom_bond_publ_flag
Cu1 O8 1.991(6) 8_566 ?
Cu1 O5 1.927(6) . ?
Cu1 O3 1.940(6) 5_675 ?
Cu1 O1 1.937(6) . ?
P2 O10 1.589(5) . ?
P2 N2 1.568(6) . ?
P2 N2 1.568(6) 3_665 ?
P2 O11 1.583(5) . ?
P1 O13 1.577(5) . ?
P1 O12 1.592(5) . ?
P1 N1 1.563(7) . ?
P1 N1 1.572(6) 2_775 ?
O10 C26 1.405(8) . ?
O13 C12 1.418(9) . ?
O12 C5 1.433(9) . ?
O8 Cu1 1.991(6) 9_656 ?
O8 C22 1.245(10) . ?
O5 C15 1.274(10) . ?
O3 Cu1 1.940(6) 5_675 ?
O3 C8 1.285(10) . ?
O1 C1 1.263(11) . ?
O4 C8 1.267(10) . ?
O4 Cu2 2.377(7) 11_665 ?
O4 Cu2 2.439(7) 12_565 ?
O7 C22 1.268(10) . ?
O7 Cu2 2.222(8) . ?
N2 P2 1.568(6) 2_655 ?
N1 P1 1.572(6) 3_575 ?
O6 C15 1.235(10) . ?
C5 C6 1.389(11) . ?
C5 C4 1.370(11) . ?
C26 C25 1.409(10) . ?
C26 C27 1.400(11) . ?
C23 C28 1.372(11) . ?
C23 C24 1.362(11) . ?
C23 C22 1.496(10) . ?
C12 C13 1.365(11) . ?
C12 C11 1.363(11) . ?
C19 C20 1.371(10) . ?
C19 C18 1.331(11) . ?
C19 O11 1.416(9) . ?
O2 C1 1.249(11) . ?
C8 C9 1.521(11) . ?
C13 H13 0.9300 . ?
C13 C14 1.373(10) . ?
C16 C21 1.391(11) . ?
C16 C15 1.478(11) . ?
C16 C17 1.393(12) . ?
C2 C7 1.386(12) . ?
C2 C1 1.467(12) . ?
C2 C3 1.384(12) . ?
C9 C14 1.376(11) . ?
C9 C10 1.397(11) . ?
C14 H14 0.9300 . ?
C28 H28 0.9300 . ?
C28 C27 1.383(11) . ?
C24 H24 0.9300 . ?
C24 C25 1.357(10) . ?
C6 H6 0.9300 . ?
C6 C7 1.359(12) . ?
C21 H21 0.9300 . ?
C21 C20 1.387(11) . ?
C7 H7 0.9300 . ?
C4 H4 0.9300 . ?
C4 C3 1.398(12) . ?
C25 H25 0.9300 . ?
C10 H10 0.9300 . ?
C10 C11 1.396(11) . ?
C20 H20 0.9300 . ?
C27 H27 0.9300 . ?
O9 C31 1.204(15) . ?
O9 Cu2 2.273(10) . ?
C18 H18 0.9300 . ?
C18 C17 1.426(12) . ?
C3 H3 0.9300 . ?
C11 H11 0.9300 . ?
C17 H17 0.9300 . ?
N3 C31 1.369(17) . ?
N3 C29 1.394(18) . ?
N3 C30 1.45(2) . ?
C31 H31 0.9300 . ?
C29 H29A 0.9600 . ?
C29 H29B 0.9600 . ?
C29 H29C 0.9600 . ?
C30 H30A 0.9600 . ?
C30 H30B 0.9600 . ?
C30 H30C 0.9600 . ?
Cu2 O4 2.377(7) 11_546 ?
Cu2 O4 2.439(7) 12_566 ?

loop_
_platon_squeeze_void_nr
_platon_squeeze_void_average_x
_platon_squeeze_void_average_y
_platon_squeeze_void_average_z
_platon_squeeze_void_volume
_platon_squeeze_void_count_electrons
_platon_squeeze_void_content
1 0.000 0.000 -0.003 5389 962 ' '
2 0.333 0.667 0.117 16 3 ' '
3 0.333 0.667 0.617 16 3 ' '
4 0.667 0.333 0.383 16 2 ' '
5 0.667 0.333 0.883 16 2 ' '
